data_4503721
loop_
_publ_author_name
'Tedesco, Consiglia'
'Gregoli, Luisa'
'Immediata, Ivano'
'Gavuzzo, Enrico'
'Neri, Placido'

_publ_section_title
;
 Molecular Assembly of Distalp-H-Calix[4]dihydroquinone Units
;
_journal_issue 10
_journal_name_full 'Crystal Growth &amp; Design'
_journal_page_first 3700
_journal_paper_doi 10.1021/cg800320e
_journal_volume 8
_journal_year 2008
_chemical_formula_moiety '3(C30 H28 06), 5(H2O)'
_chemical_formula_sum 'C90 H94 O23'
_chemical_formula_weight 1543.65
_chemical_name_systematic
; 
 ? 
;
_space_group_IT_number 176
_symmetry_cell_setting hexagonal
_symmetry_space_group_name_Hall '-P 6c'
_symmetry_space_group_name_H-M 'P 63/m'
_atom_sites_solution_hydrogens geom
_atom_sites_solution_primary direct
_atom_sites_solution_secondary difmap
_audit_creation_method SHELXL-97
_cell_angle_alpha 90.00
_cell_angle_beta 90.00
_cell_angle_gamma 120.00
_cell_formula_units_Z 2
_cell_length_a 16.936(5)
_cell_length_b 16.936(5)
_cell_length_c 15.650(5)
_cell_measurement_temperature 298(2)
_cell_volume 3887(2)
_computing_structure_refinement 'SHELXL-97 (Sheldrick, 1997)'
_computing_structure_solution 'SIR-97 (Altomare et al., 1994)'
_diffrn_ambient_temperature 293(2)
_diffrn_measured_fraction_theta_full 1.000
_diffrn_measured_fraction_theta_max 1.000
_diffrn_radiation_monochromator graphite
_diffrn_radiation_source 'rotating anode'
_diffrn_radiation_type CuK\a
_diffrn_radiation_wavelength 1.54180
_diffrn_reflns_av_R_equivalents 0.0000
_diffrn_reflns_av_sigmaI/netI 0.0617
_diffrn_reflns_limit_h_max 16
_diffrn_reflns_limit_h_min 0
_diffrn_reflns_limit_k_max 16
_diffrn_reflns_limit_k_min 0
_diffrn_reflns_limit_l_max 17
_diffrn_reflns_limit_l_min 0
_diffrn_reflns_number 2142
_diffrn_reflns_theta_full 62.06
_diffrn_reflns_theta_max 62.06
_diffrn_reflns_theta_min 3.01
_exptl_absorpt_coefficient_mu 0.779
_exptl_absorpt_correction_type none
_exptl_crystal_density_diffrn 1.319
_exptl_crystal_density_method 'not measured'
_exptl_crystal_F_000 1636
_exptl_crystal_size_max 0.3
_exptl_crystal_size_mid 0.3
_exptl_crystal_size_min 0.3
_refine_diff_density_max 0.350
_refine_diff_density_min -0.233
_refine_diff_density_rms 0.048
_refine_ls_extinction_method none
_refine_ls_goodness_of_fit_ref 1.050
_refine_ls_hydrogen_treatment constr
_refine_ls_matrix_type full
_refine_ls_number_parameters 184
_refine_ls_number_reflns 2142
_refine_ls_number_restraints 0
_refine_ls_restrained_S_all 1.050
_refine_ls_R_factor_all 0.0921
_refine_ls_R_factor_gt 0.0510
_refine_ls_shift/su_max 0.000
_refine_ls_shift/su_mean 0.000
_refine_ls_structure_factor_coef Fsqd
_refine_ls_weighting_details 'calc w=1/[\s^2^(Fo^2^)+(0.0722P)^2^+1.6433P] where P=(Fo^2^+2Fc^2^)/3'
_refine_ls_weighting_scheme calc
_refine_ls_wR_factor_gt 0.1410
_refine_ls_wR_factor_ref 0.1649
_reflns_number_gt 1445
_reflns_number_total 2142
_reflns_threshold_expression >2sigma(I)
_cod_data_source_file cg800320e_si_001.cif
_cod_data_source_block gav63m3
_cod_original_cell_volume 3888(2)
_cod_database_code 4503721

loop_
_symmetry_equiv_pos_as_xyz
'x, y, z'
'x-y, x, z+1/2'
'-y, x-y, z'
'-x, -y, z+1/2'
'-x+y, -x, z'
'y, -x+y, z+1/2'
'-x, -y, -z'
'-x+y, -x, -z-1/2'
'y, -x+y, -z'
'x, y, -z-1/2'
'x-y, x, -z'
'-y, x-y, -z-1/2'

loop_
_atom_site_label
_atom_site_type_symbol
_atom_site_fract_x
_atom_site_fract_y
_atom_site_fract_z
_atom_site_U_iso_or_equiv
_atom_site_adp_type
_atom_site_occupancy
_atom_site_symmetry_multiplicity
_atom_site_calc_flag
_atom_site_refinement_flags
O1 O 0.34649(15) 0.01201(17) 0.14156(17) 0.0642(7) Uani 1 1 d .
H1 H 0.3808 -0.0068 0.1558 0.096 Uiso 1 1 calc R
O2 O 0.49252(16) 0.26999(18) -0.11284(15) 0.0676(7) Uani 1 1 d .
H2 H 0.5440 0.2809 -0.1255 0.101 Uiso 1 1 calc R
O3 O 0.19313(19) -0.00595(19) 0.2500 0.0477(8) Uani 1 2 d S
O6 O 0.45927(18) -0.01329(18) 0.2500 0.0423(7) Uani 1 2 d S
C1 C 0.5340(2) 0.0697(2) 0.08725(17) 0.0435(7) Uani 1 1 d .
H1A H 0.4956 0.0043 0.0945 0.052 Uiso 1 1 calc R
H1B H 0.5807 0.0798 0.0457 0.052 Uiso 1 1 calc R
C2 C 0.47635(19) 0.1081(2) 0.05217(18) 0.0411(7) Uani 1 1 d .
C3 C 0.3885(2) 0.0790(2) 0.08176(19) 0.0446(7) Uani 1 1 d .
C4 C 0.3358(2) 0.1144(2) 0.0482(2) 0.0479(8) Uani 1 1 d .
C5 C 0.3723(2) 0.1785(2) -0.0163(2) 0.0532(9) Uani 1 1 d .
H5A H 0.3383 0.2028 -0.0391 0.064 Uiso 1 1 calc R
C6 C 0.4590(2) 0.2070(2) -0.0474(2) 0.0506(8) Uani 1 1 d .
C7 C 0.5107(2) 0.1723(2) -0.01281(19) 0.0458(7) Uani 1 1 d .
H7 H 0.5692 0.1924 -0.0334 0.055 Uiso 1 1 calc R
C8 C 0.2436(2) 0.0860(3) 0.0871(2) 0.0573(9) Uani 1 1 d .
H8A H 0.2108 0.0206 0.0961 0.069 Uiso 1 1 calc R
H8B H 0.2084 0.1006 0.0479 0.069 Uiso 1 1 calc R
C9 C 0.25332(19) 0.1339(2) 0.1718(2) 0.0507(8) Uani 1 1 d .
C10 C 0.2337(3) 0.0885(3) 0.2500 0.0452(11) Uani 1 2 d S
C11 C 0.2998(3) 0.2717(4) 0.2500 0.0741(19) Uani 1 2 d S
H11 H 0.3183 0.3335 0.2500 0.089 Uiso 1 2 calc SR
C12 C 0.2863(2) 0.2267(2) 0.1734(3) 0.0664(11) Uani 1 1 d .
H12 H 0.2995 0.2590 0.1224 0.080 Uiso 1 1 calc R
C13 C 0.5799(2) 0.11116(19) 0.17208(17) 0.0374(7) Uani 1 1 d .
C14 C 0.5420(3) 0.0707(3) 0.2500 0.0351(9) Uani 1 2 d S
C15 C 0.6620(2) 0.1927(2) 0.1739(2) 0.0433(7) Uani 1 1 d .
H15 H 0.6895 0.2210 0.1228 0.052 Uiso 1 1 calc R
C16 C 0.7036(3) 0.2324(3) 0.2500 0.0469(11) Uani 1 2 d S
H16 H 0.7598 0.2860 0.2500 0.056 Uiso 1 2 calc SR
C17 C 0.0966(3) -0.0506(4) 0.2500 0.0797(19) Uani 1 2 d S
H17A H 0.0722 -0.1154 0.2500 0.120 Uiso 1 2 calc SR
H17B H 0.0761 -0.0333 0.1999 0.120 Uiso 0.50 1 calc PR
H17C H 0.0761 -0.0333 0.3001 0.120 Uiso 0.50 1 calc PR
C18 C 0.4697(3) -0.0923(3) 0.2500 0.0546(12) Uani 1 2 d S
H18A H 0.4107 -0.1463 0.2500 0.082 Uiso 1 2 calc SR
H18B H 0.5027 -0.0917 0.3001 0.082 Uiso 0.50 1 calc PR
H18C H 0.5027 -0.0917 0.1999 0.082 Uiso 0.50 1 calc PR
O7 O 0.3333 0.6667 0.3355(2) 0.0536(10) Uani 1 3 d S
O8 O 0.2303(3) 0.8488(2) 0.2500 0.0707(10) Uani 1 2 d S

loop_
_atom_site_aniso_label
_atom_site_aniso_U_11
_atom_site_aniso_U_22
_atom_site_aniso_U_33
_atom_site_aniso_U_23
_atom_site_aniso_U_13
_atom_site_aniso_U_12
O1 0.0458(13) 0.0706(16) 0.0766(17) 0.0309(13) 0.0090(12) 0.0295(12)
O2 0.0566(15) 0.0875(18) 0.0537(14) 0.0279(13) 0.0073(12) 0.0323(13)
O3 0.0397(16) 0.0382(16) 0.062(2) 0.000 0.000 0.0174(14)
O6 0.0398(16) 0.0384(16) 0.0487(17) 0.000 0.000 0.0196(14)
C1 0.0535(19) 0.0502(18) 0.0324(16) -0.0053(13) -0.0025(13) 0.0302(15)
C2 0.0454(17) 0.0495(17) 0.0303(16) -0.0034(13) -0.0050(13) 0.0253(14)
C3 0.0449(17) 0.0437(17) 0.0408(17) 0.0047(14) -0.0013(14) 0.0188(14)
C4 0.0388(16) 0.0579(19) 0.0436(18) 0.0037(15) -0.0061(14) 0.0215(15)
C5 0.0474(18) 0.067(2) 0.0490(19) 0.0111(17) -0.0035(15) 0.0318(16)
C6 0.0527(19) 0.062(2) 0.0368(17) 0.0076(15) -0.0007(15) 0.0286(16)
C7 0.0466(17) 0.0584(19) 0.0340(16) 0.0001(14) -0.0004(13) 0.0275(15)
C8 0.0412(18) 0.069(2) 0.058(2) 0.0117(18) -0.0059(16) 0.0250(17)
C9 0.0285(15) 0.0484(19) 0.073(2) 0.0067(17) 0.0013(16) 0.0174(14)
C10 0.027(2) 0.042(2) 0.064(3) 0.000 0.000 0.0152(19)
C11 0.035(3) 0.036(3) 0.141(6) 0.000 0.000 0.009(2)
C12 0.0403(18) 0.048(2) 0.105(3) 0.016(2) 0.007(2) 0.0176(16)
C13 0.0452(16) 0.0403(16) 0.0352(16) 0.0004(13) 0.0011(13) 0.0278(14)
C14 0.034(2) 0.032(2) 0.041(2) 0.000 0.000 0.0180(18)
C15 0.0471(17) 0.0435(17) 0.0392(17) 0.0076(14) 0.0084(14) 0.0225(15)
C16 0.042(2) 0.038(2) 0.054(3) 0.000 0.000 0.015(2)
C17 0.040(3) 0.048(3) 0.138(6) 0.000 0.000 0.012(2)
C18 0.056(3) 0.034(2) 0.069(3) 0.000 0.000 0.019(2)
O7 0.0596(15) 0.0596(15) 0.042(2) 0.000 0.000 0.0298(7)
O8 0.082(3) 0.060(2) 0.076(3) 0.000 0.000 0.040(2)

loop_
_atom_type_symbol
_atom_type_description
_atom_type_scat_dispersion_real
_atom_type_scat_dispersion_imag
_atom_type_scat_source
C C 0.0181 0.0091 'International Tables Vol C Tables 4.2.6.8 and 6.1.1.4'
H H 0.0000 0.0000 'International Tables Vol C Tables 4.2.6.8 and 6.1.1.4'
O O 0.0492 0.0322 'International Tables Vol C Tables 4.2.6.8 and 6.1.1.4'

loop_
_geom_angle_atom_site_label_1
_geom_angle_atom_site_label_2
_geom_angle_atom_site_label_3
_geom_angle
C3 O1 H1 109.5
C6 O2 H2 109.5
C10 O3 C17 112.9(3)
C14 O6 C18 114.7(3)
C13 C1 C2 113.9(2)
C13 C1 H1A 108.8
C2 C1 H1A 108.8
C13 C1 H1B 108.8
C2 C1 H1B 108.8
H1A C1 H1B 107.7
C7 C2 C3 118.4(3)
C7 C2 C1 119.6(3)
C3 C2 C1 122.0(3)
O1 C3 C2 122.9(3)
O1 C3 C4 115.7(3)
C2 C3 C4 121.3(3)
C5 C4 C3 118.6(3)
C5 C4 C8 122.0(3)
C3 C4 C8 119.3(3)
C4 C5 C6 120.7(3)
C4 C5 H5A 119.6
C6 C5 H5A 119.6
O2 C6 C7 121.0(3)
O2 C6 C5 119.0(3)
C7 C6 C5 120.0(3)
C6 C7 C2 120.9(3)
C6 C7 H7 119.5
C2 C7 H7 119.5
C4 C8 C9 111.2(3)
C4 C8 H8A 109.4
C9 C8 H8A 109.4
C4 C8 H8B 109.4
C9 C8 H8B 109.4
H8A C8 H8B 108.0
C12 C9 C10 117.4(4)
C12 C9 C8 119.9(3)
C10 C9 C8 122.7(3)
O3 C10 C9 118.6(2)
C12 C11 H11 119.5
C11 C12 C9 120.5(4)
C11 C12 H12 119.8
C9 C12 H12 119.8
C15 C13 C14 117.3(3)
C15 C13 C1 120.3(3)
C14 C13 C1 122.4(3)
C13 C14 O6 118.56(19)
C16 C15 C13 121.3(3)
C16 C15 H15 119.4
C13 C15 H15 119.4
C15 C16 H16 120.1
O3 C17 H17A 109.5
O3 C17 H17B 109.5
H17A C17 H17B 109.5
O3 C17 H17C 109.5
H17A C17 H17C 109.5
H17B C17 H17C 109.5
O6 C18 H18A 109.5
O6 C18 H18B 109.5
H18A C18 H18B 109.5
O6 C18 H18C 109.5
H18A C18 H18C 109.5
H18B C18 H18C 109.5

loop_
_geom_bond_atom_site_label_1
_geom_bond_atom_site_label_2
_geom_bond_distance
O1 C3 1.365(4)
O1 H1 0.8200
O2 C6 1.380(4)
O2 H2 0.8200
O3 C10 1.390(5)
O3 C17 1.417(6)
O6 C14 1.412(5)
O6 C18 1.434(5)
C1 C13 1.521(4)
C1 C2 1.521(4)
C1 H1A 0.9700
C1 H1B 0.9700
C2 C7 1.387(4)
C2 C3 1.392(4)
C3 C4 1.403(4)
C4 C5 1.381(4)
C4 C8 1.513(4)
C5 C6 1.384(4)
C5 H5A 0.9300
C6 C7 1.384(4)
C7 H7 0.9300
C8 C9 1.518(5)
C8 H8A 0.9700
C8 H8B 0.9700
C9 C12 1.381(5)
C9 C10 1.395(4)
C11 C12 1.378(5)
C11 H11 0.9300
C12 H12 0.9300
C13 C15 1.386(4)
C13 C14 1.389(3)
C15 C16 1.375(4)
C15 H15 0.9300
C16 H16 0.9300
C17 H17A 0.9600
C17 H17B 0.9600
C17 H17C 0.9600
C18 H18A 0.9600
C18 H18B 0.9600
C18 H18C 0.9600
